data_7027864
loop_
_publ_author_name
'Chaboussant, Gr&#xFFFD;gory'
'Basler, Reto'
'G&#xFFFD;del, Hans-Ulrich'
'Ochsenbein, Stefan'
'Parkin, Andrew'
'Parsons, Simon'
'Rajaraman, Gopalan'
'Sieber, Andreas'
'Smith, Andrew A.'
'Timco, Grigore A.'
'Winpenny, Richard E. P.'

_publ_section_title
;
 Nickel pivalate complexes: structural variations and magnetic
 susceptibility and inelastic neutron scattering studies
;
_journal_issue 17
_journal_name_full 'Dalton Transactions'
_journal_page_first 2758
_journal_page_last 2766
_journal_paper_doi 10.1039/b406112h
_journal_year 2004
_chemical_formula_moiety '[Ni4(OMe)4(tBuCOO)4(MeOH)4].4.5MeOH'
_chemical_formula_sum 'C32.5 H82 Ni4 O20.5'
_chemical_formula_weight 1035.82
_chemical_name_systematic
;
?
;
_space_group_IT_number 61
_symmetry_cell_setting orthorhombic
_symmetry_space_group_name_Hall '-P 2ac 2ab'
_symmetry_space_group_name_H-M 'P b c a'
_atom_sites_solution_hydrogens geom
_atom_sites_solution_primary direct
_atom_sites_solution_secondary difmap
_audit_creation_method SHELXL-97
_cell_angle_alpha 90.00
_cell_angle_beta 90.00
_cell_angle_gamma 90.00
_cell_formula_units_Z 8
_cell_length_a 15.929(2)
_cell_length_b 15.433(2)
_cell_length_c 42.067(7)
_cell_measurement_reflns_used 48
_cell_measurement_temperature 150(2)
_cell_measurement_theta_max 22
_cell_measurement_theta_min 20
_cell_volume 10341(3)
_computing_cell_refinement 'Stoe DIF4'
_computing_data_collection 'Stoe DIF4'
_computing_data_reduction 'Stoe REDU4'
_computing_molecular_graphics SHELXTL
_computing_structure_refinement 'SHELXL-97 (Sheldrick, 1997)'
_computing_structure_solution 'SHELXS-97 (Sheldrick, 1990)'
_diffrn_ambient_temperature 150(2)
_diffrn_measured_fraction_theta_full 0.925
_diffrn_measured_fraction_theta_max 0.925
_diffrn_measurement_method Omega
_diffrn_radiation_monochromator graphite
_diffrn_radiation_source 'fine-focus sealed tube'
_diffrn_radiation_type CuK\a
_diffrn_radiation_wavelength 1.54184
_diffrn_reflns_av_R_equivalents 0.0308
_diffrn_reflns_av_sigmaI/netI 0.0298
_diffrn_reflns_limit_h_max 18
_diffrn_reflns_limit_h_min -19
_diffrn_reflns_limit_k_max 18
_diffrn_reflns_limit_k_min -18
_diffrn_reflns_limit_l_max 31
_diffrn_reflns_limit_l_min -51
_diffrn_reflns_number 12302
_diffrn_reflns_theta_full 70.16
_diffrn_reflns_theta_max 70.16
_diffrn_reflns_theta_min 3.48
_diffrn_standards_interval_time 60
_diffrn_standards_number 3
_exptl_absorpt_coefficient_mu 2.185
_exptl_absorpt_correction_T_max 0.627
_exptl_absorpt_correction_T_min 0.452
_exptl_absorpt_correction_type integration
_exptl_absorpt_process_details
;
Optimised numerical correction against \y scan susing XSHAPE
;
_exptl_crystal_colour Green
_exptl_crystal_density_diffrn 1.331
_exptl_crystal_density_method 'not measured'
_exptl_crystal_description block
_exptl_crystal_F_000 4424
_exptl_crystal_size_max 0.70
_exptl_crystal_size_mid 0.32
_exptl_crystal_size_min 0.16
_refine_diff_density_max 0.468
_refine_diff_density_min -0.552
_refine_diff_density_rms 0.091
_refine_ls_extinction_method none
_refine_ls_goodness_of_fit_ref 1.064
_refine_ls_hydrogen_treatment riding
_refine_ls_matrix_type full
_refine_ls_number_parameters 532
_refine_ls_number_reflns 9096
_refine_ls_number_restraints 30
_refine_ls_restrained_S_all 1.064
_refine_ls_R_factor_all 0.0870
_refine_ls_R_factor_gt 0.0615
_refine_ls_shift/su_max 0.015
_refine_ls_shift/su_mean 0.000
_refine_ls_structure_factor_coef Fsqd
_refine_ls_weighting_details 'calc w=1/[\s^2^(Fo^2^)+(0.0649P)^2^+34.0022P] where P=(Fo^2^+2Fc^2^)/3'
_refine_ls_weighting_scheme calc
_refine_ls_wR_factor_gt 0.1599
_refine_ls_wR_factor_ref 0.1737
_reflns_number_gt 6448
_reflns_number_total 9096
_reflns_threshold_expression >2sigma(I)
_cod_data_source_file b406112hsup1.cif
_cod_data_source_block p15agt
_cod_depositor_comments
;
The following automatic conversions were performed:

'_symmetry_cell_setting' value 'Orthorhombic' changed to
'orthorhombic' according to
/home/saulius/struct/CIF-dictionaries/cif_core.dic dictionary named
'cif_core.dic' version 2.4.2 from
2011-04-26.

'_exptl_absorpt_correction_type' value 'Integration'
changed to 'integration' according to
/home/saulius/struct/CIF-dictionaries/cif_core.dic dictionary named
'cif_core.dic' version 2.4.2 from 2011-04-26.

Automatic conversion script
Id: cif_fix_values 1891 2012-01-12 08:04:46Z andrius 

The following automatic conversions were performed:

'_atom_sites_solution_hydrogens' value 'geometric' was changed to
'geom'.

Automatic conversion script
Id: cif_fix_values 6452 2018-10-05 10:23:21Z andrius 
;
_cod_original_sg_symbol_H-M Pbca
_cod_original_formula_sum 'C32.50 H82 Ni4 O20.50'
_cod_database_code 7027864

loop_
_symmetry_equiv_pos_as_xyz
'x, y, z'
'-x+1/2, -y, z+1/2'
'-x, y+1/2, -z+1/2'
'x+1/2, -y+1/2, -z'
'-x, -y, -z'
'x-1/2, y, -z-1/2'
'x, -y-1/2, z-1/2'
'-x-1/2, y-1/2, z'

loop_
_atom_site_label
_atom_site_type_symbol
_atom_site_fract_x
_atom_site_fract_y
_atom_site_fract_z
_atom_site_U_iso_or_equiv
_atom_site_adp_type
_atom_site_occupancy
_atom_site_symmetry_multiplicity
_atom_site_calc_flag
_atom_site_refinement_flags
_atom_site_disorder_assembly
_atom_site_disorder_group
Ni1 Ni 0.64617(5) 0.09947(5) 0.162712(16) 0.02504(19) Uani 1 1 d . . .
Ni2 Ni 0.65247(4) 0.09878(5) 0.095281(16) 0.02369(18) Uani 1 1 d . . .
Ni3 Ni 0.50167(5) 0.19754(5) 0.126768(17) 0.02496(19) Uani 1 1 d . . .
Ni4 Ni 0.49682(5) 0.00924(5) 0.127204(18) 0.02490(19) Uani 1 1 d . . .
O123 O 0.62980(19) 0.19306(19) 0.12886(7) 0.0259(6) Uani 1 1 d . . .
C123 C 0.6819(3) 0.2674(3) 0.12982(12) 0.0332(10) Uani 1 1 d . . .
H12A H 0.7409 0.2494 0.1306 0.050 Uiso 1 1 calc R . .
H12B H 0.6685 0.3018 0.1487 0.050 Uiso 1 1 calc R . .
H12C H 0.6724 0.3024 0.1107 0.050 Uiso 1 1 calc R . .
O124 O 0.62492(19) 0.00704(18) 0.12909(7) 0.0248(6) Uani 1 1 d . . .
C124 C 0.6714(3) -0.0719(3) 0.12996(12) 0.0343(11) Uani 1 1 d . . .
H12D H 0.6537 -0.1092 0.1123 0.051 Uiso 1 1 calc R . .
H12E H 0.6610 -0.1016 0.1502 0.051 Uiso 1 1 calc R . .
H12F H 0.7315 -0.0592 0.1280 0.051 Uiso 1 1 calc R . .
O134 O 0.51721(19) 0.1031(2) 0.16076(7) 0.0262(6) Uani 1 1 d . . .
C134 C 0.4672(3) 0.1051(3) 0.18879(10) 0.0340(11) Uani 1 1 d . . .
H13A H 0.4847 0.1538 0.2022 0.051 Uiso 1 1 calc R . .
H13B H 0.4744 0.0508 0.2005 0.051 Uiso 1 1 calc R . .
H13C H 0.4080 0.1121 0.1829 0.051 Uiso 1 1 calc R . .
O234 O 0.52472(18) 0.1026(2) 0.09360(7) 0.0249(6) Uani 1 1 d . . .
C234 C 0.4813(3) 0.1044(3) 0.06396(10) 0.0291(10) Uani 1 1 d . . .
H23A H 0.4207 0.1059 0.0678 0.044 Uiso 1 1 calc R . .
H23B H 0.4955 0.0525 0.0517 0.044 Uiso 1 1 calc R . .
H23C H 0.4980 0.1562 0.0520 0.044 Uiso 1 1 calc R . .
O31 O 0.4958(2) 0.2965(2) 0.09322(8) 0.0387(8) Uani 1 1 d . . .
H31 H 0.5252 0.2737 0.0743 0.046 Uiso 1 1 d R . .
C31 C 0.4237(4) 0.3374(5) 0.08135(18) 0.071(2) Uani 1 1 d . . .
H31C H 0.4110 0.3148 0.0601 0.107 Uiso 1 1 d R . .
H31D H 0.4334 0.4000 0.0801 0.107 Uiso 1 1 d R . .
H31E H 0.3762 0.3259 0.0956 0.107 Uiso 1 1 d R . .
O32 O 0.4854(2) 0.2969(2) 0.16019(8) 0.0408(8) Uani 1 1 d . . .
H32 H 0.5129 0.2762 0.1799 0.049 Uiso 1 1 d R . .
C32 C 0.4071(4) 0.3320(4) 0.16988(17) 0.0633(19) Uani 1 1 d . . .
H32C H 0.3666 0.3271 0.1524 0.095 Uiso 1 1 d R . .
H32D H 0.4144 0.3932 0.1755 0.095 Uiso 1 1 d R . .
H32E H 0.3863 0.3000 0.1884 0.095 Uiso 1 1 d R . .
O41 O 0.4865(2) -0.0869(2) 0.09349(8) 0.0379(8) Uani 1 1 d . . .
H41 H 0.5417 -0.1163 0.0930 0.046 Uiso 1 1 d R . .
C41 C 0.4257(4) -0.1538(4) 0.09411(13) 0.0456(14) Uani 1 1 d . . .
H41C H 0.4361 -0.1916 0.1124 0.068 Uiso 1 1 d R . .
H41D H 0.4294 -0.1878 0.0745 0.068 Uiso 1 1 d R . .
H41E H 0.3695 -0.1284 0.0959 0.068 Uiso 1 1 d R . .
O42 O 0.4744(2) -0.0876(2) 0.16127(8) 0.0363(8) Uani 1 1 d . . .
H42 H 0.5117 -0.0738 0.1794 0.044 Uiso 1 1 d R . .
C42 C 0.3940(4) -0.1083(4) 0.17501(15) 0.0540(15) Uani 1 1 d . . .
H42C H 0.3492 -0.0842 0.1617 0.081 Uiso 1 1 d R . .
H42D H 0.3904 -0.0834 0.1964 0.081 Uiso 1 1 d R . .
H42E H 0.3877 -0.1714 0.1763 0.081 Uiso 1 1 d R . .
O1A O 0.6609(2) 0.1720(2) 0.20518(7) 0.0338(8) Uani 1 1 d . . .
O2A O 0.6579(2) 0.0308(2) 0.20665(7) 0.0344(8) Uani 1 1 d . . .
C1A C 0.6641(3) 0.1023(4) 0.22100(11) 0.0346(11) Uani 1 1 d . A .
C2A C 0.6753(3) 0.1060(4) 0.25709(11) 0.0438(13) Uani 1 1 d D . .
C3A C 0.6810(15) 0.0159(7) 0.2714(2) 0.111(5) Uani 0.65 1 d PD A 1
H3A1 H 0.6276 -0.0144 0.2683 0.166 Uiso 0.65 1 calc PR A 1
H3A2 H 0.6932 0.0205 0.2941 0.166 Uiso 0.65 1 calc PR A 1
H3A3 H 0.7260 -0.0165 0.2608 0.166 Uiso 0.65 1 calc PR A 1
C4A C 0.6040(10) 0.1528(15) 0.2711(2) 0.118(6) Uani 0.65 1 d PD A 1
H4A1 H 0.5517 0.1225 0.2659 0.178 Uiso 0.65 1 calc PR A 1
H4A2 H 0.6020 0.2117 0.2625 0.178 Uiso 0.65 1 calc PR A 1
H4A3 H 0.6107 0.1553 0.2942 0.178 Uiso 0.65 1 calc PR A 1
C5A C 0.7561(10) 0.1513(16) 0.2636(3) 0.136(8) Uani 0.65 1 d PD A 1
H5A1 H 0.8023 0.1189 0.2539 0.203 Uiso 0.65 1 calc PR A 1
H5A2 H 0.7649 0.1549 0.2866 0.203 Uiso 0.65 1 calc PR A 1
H5A3 H 0.7541 0.2098 0.2546 0.203 Uiso 0.65 1 calc PR A 1
C6A C 0.675(3) 0.1997(10) 0.2678(5) 0.111(5) Uani 0.35 1 d PD A 2
H6A1 H 0.6239 0.2283 0.2597 0.166 Uiso 0.35 1 calc PR A 2
H6A2 H 0.7244 0.2293 0.2594 0.166 Uiso 0.35 1 calc PR A 2
H6A3 H 0.6751 0.2022 0.2910 0.166 Uiso 0.35 1 calc PR A 2
C7A C 0.7542(16) 0.061(3) 0.2655(5) 0.118(6) Uani 0.35 1 d PD A 2
H7A1 H 0.7620 0.0629 0.2886 0.178 Uiso 0.35 1 calc PR A 2
H7A2 H 0.8015 0.0904 0.2551 0.178 Uiso 0.35 1 calc PR A 2
H7A3 H 0.7515 0.0009 0.2584 0.178 Uiso 0.35 1 calc PR A 2
C8A C 0.6014(16) 0.061(3) 0.2716(5) 0.136(8) Uani 0.35 1 d PD A 2
H8A1 H 0.5498 0.0920 0.2661 0.203 Uiso 0.35 1 calc PR A 2
H8A2 H 0.6077 0.0593 0.2947 0.203 Uiso 0.35 1 calc PR A 2
H8A3 H 0.5982 0.0014 0.2634 0.203 Uiso 0.35 1 calc PR A 2
O1B O 0.77235(18) 0.0971(2) 0.15708(7) 0.0317(7) Uani 1 1 d . . .
O2B O 0.77650(19) 0.0955(2) 0.10387(7) 0.0316(7) Uani 1 1 d . . .
C1B C 0.8104(3) 0.0986(3) 0.13086(11) 0.0287(9) Uani 1 1 d . . .
C2B C 0.9061(3) 0.1028(4) 0.13198(12) 0.0363(11) Uani 1 1 d . . .
C3B C 0.9412(4) 0.1333(8) 0.10069(18) 0.109(4) Uani 1 1 d . . .
H3B1 H 0.9217 0.1924 0.0964 0.164 Uiso 1 1 calc R . .
H3B2 H 0.9220 0.0947 0.0837 0.164 Uiso 1 1 calc R . .
H3B3 H 1.0027 0.1326 0.1016 0.164 Uiso 1 1 calc R . .
C4B C 0.9343(5) 0.1601(7) 0.1583(2) 0.117(4) Uani 1 1 d . . .
H4B1 H 0.9125 0.2188 0.1549 0.176 Uiso 1 1 calc R . .
H4B2 H 0.9958 0.1618 0.1589 0.176 Uiso 1 1 calc R . .
H4B3 H 0.9132 0.1376 0.1786 0.176 Uiso 1 1 calc R . .
C5B C 0.9363(5) 0.0130(6) 0.1382(3) 0.138(5) Uani 1 1 d . . .
H5B1 H 0.9978 0.0127 0.1391 0.207 Uiso 1 1 calc R . .
H5B2 H 0.9173 -0.0255 0.1211 0.207 Uiso 1 1 calc R . .
H5B3 H 0.9138 -0.0074 0.1586 0.207 Uiso 1 1 calc R . .
O1C O 0.6760(2) 0.1723(2) 0.05373(7) 0.0317(7) Uani 1 1 d . . .
O2C O 0.6717(2) 0.0317(2) 0.05097(7) 0.0307(7) Uani 1 1 d . . .
C1C C 0.6816(3) 0.1047(3) 0.03741(10) 0.0297(10) Uani 1 1 d . . .
C2C C 0.7018(4) 0.1100(4) 0.00192(12) 0.0458(14) Uani 1 1 d . . .
C3C C 0.6811(5) 0.1995(4) -0.01113(13) 0.068(2) Uani 1 1 d . . .
H3C1 H 0.6944 0.2014 -0.0339 0.103 Uiso 1 1 calc R . .
H3C2 H 0.7143 0.2432 0.0001 0.103 Uiso 1 1 calc R . .
H3C3 H 0.6212 0.2113 -0.0081 0.103 Uiso 1 1 calc R . .
C4C C 0.6546(6) 0.0406(5) -0.01609(14) 0.088(3) Uani 1 1 d . . .
H4C1 H 0.6682 0.0445 -0.0388 0.131 Uiso 1 1 calc R . .
H4C2 H 0.5941 0.0488 -0.0131 0.131 Uiso 1 1 calc R . .
H4C3 H 0.6708 -0.0166 -0.0080 0.131 Uiso 1 1 calc R . .
C5C C 0.7956(5) 0.0976(6) -0.00096(18) 0.087(3) Uani 1 1 d . . .
H5C1 H 0.8118 0.1001 -0.0234 0.130 Uiso 1 1 calc R . .
H5C2 H 0.8112 0.0410 0.0078 0.130 Uiso 1 1 calc R . .
H5C3 H 0.8246 0.1435 0.0108 0.130 Uiso 1 1 calc R . .
O1D O 0.3760(2) 0.1795(2) 0.12349(7) 0.0315(7) Uani 1 1 d . . .
O2D O 0.3725(2) 0.03344(19) 0.12387(8) 0.0299(7) Uani 1 1 d . . .
C1D C 0.3387(3) 0.1064(3) 0.12132(10) 0.0302(10) Uani 1 1 d . . .
C2D C 0.2445(3) 0.1105(3) 0.11453(12) 0.0368(11) Uani 1 1 d . . .
C3D C 0.2037(4) 0.1717(6) 0.13809(16) 0.077(2) Uani 1 1 d . . .
H3D1 H 0.1433 0.1746 0.1340 0.116 Uiso 1 1 calc R . .
H3D2 H 0.2283 0.2296 0.1358 0.116 Uiso 1 1 calc R . .
H3D3 H 0.2133 0.1505 0.1597 0.116 Uiso 1 1 calc R . .
C5D C 0.2317(4) 0.1464(6) 0.08168(15) 0.084(3) Uani 1 1 d . . .
H5D1 H 0.1715 0.1495 0.0771 0.126 Uiso 1 1 calc R . .
H5D2 H 0.2591 0.1085 0.0661 0.126 Uiso 1 1 calc R . .
H5D3 H 0.2562 0.2046 0.0804 0.126 Uiso 1 1 calc R . .
C4D C 0.2061(4) 0.0214(5) 0.1174(3) 0.120(4) Uani 1 1 d . . .
H4D1 H 0.1457 0.0249 0.1131 0.180 Uiso 1 1 calc R . .
H4D2 H 0.2152 -0.0009 0.1389 0.180 Uiso 1 1 calc R . .
H4D3 H 0.2324 -0.0176 0.1020 0.180 Uiso 1 1 calc R . .
O1S O 0.5068(11) 0.3721(13) 0.0004(4) 0.152(6) Uani 0.50 1 d P . .
H1S H 0.5443 0.3588 0.0135 0.227 Uiso 0.50 1 d PR . .
C1S C 0.5410(14) 0.4129(16) -0.0240(4) 0.122(8) Uani 0.50 1 d P . .
H1S1 H 0.5133 0.4691 -0.0270 0.183 Uiso 0.50 1 d PR . .
H1S2 H 0.5342 0.3779 -0.0433 0.183 Uiso 0.50 1 d PR . .
H1S3 H 0.6009 0.4221 -0.0199 0.183 Uiso 0.50 1 d PR . .
O2S O 0.5747(3) -0.1172(3) 0.21006(12) 0.0815(17) Uani 1 1 d . . .
H2S H 0.6104 -0.0771 0.2100 0.122 Uiso 1 1 d R . .
C2S C 0.6053(7) -0.1854(5) 0.2258(2) 0.121(4) Uani 1 1 d . . .
H2S1 H 0.6576 -0.2045 0.2157 0.182 Uiso 1 1 d R . .
H2S2 H 0.5643 -0.2327 0.2253 0.182 Uiso 1 1 d R . .
H2S3 H 0.6165 -0.1691 0.2479 0.182 Uiso 1 1 d R . .
O3S O 0.5907(3) 0.3274(3) 0.20753(11) 0.0715(14) Uani 1 1 d . . .
H3S H 0.5650 0.3087 0.2236 0.107 Uiso 1 1 d R . .
C3S C 0.6415(8) 0.3983(5) 0.2164(3) 0.137(5) Uani 1 1 d . . .
H3S1 H 0.6065 0.4501 0.2187 0.206 Uiso 1 1 d R . .
H3S2 H 0.6840 0.4083 0.2000 0.206 Uiso 1 1 d R . .
H3S3 H 0.6692 0.3855 0.2367 0.206 Uiso 1 1 d R . .
O4S O 0.5750(4) -0.1073(3) 0.04154(13) 0.0888(19) Uani 1 1 d . . .
H4S H 0.6150 -0.0800 0.0498 0.133 Uiso 1 1 d R . .
C4S C 0.6043(6) -0.1817(5) 0.0284(2) 0.097(3) Uani 1 1 d . . .
H4S1 H 0.6474 -0.2068 0.0423 0.146 Uiso 1 1 d R . .
H4S2 H 0.6287 -0.1691 0.0075 0.146 Uiso 1 1 d R . .
H4S3 H 0.5579 -0.2229 0.0260 0.146 Uiso 1 1 d R . .
O5S O 0.6132(3) 0.3310(2) 0.05093(9) 0.0518(10) Uani 1 1 d . . .
H5S H 0.6068 0.3162 0.0319 0.078 Uiso 1 1 d R . .
C5S C 0.6760(5) 0.3973(4) 0.05287(19) 0.078(2) Uani 1 1 d . . .
H5S1 H 0.6496 0.4522 0.0590 0.116 Uiso 1 1 d R . .
H5S2 H 0.7032 0.4041 0.0321 0.116 Uiso 1 1 d R . .
H5S3 H 0.7181 0.3811 0.0688 0.116 Uiso 1 1 d R . .

loop_
_atom_site_aniso_label
_atom_site_aniso_U_11
_atom_site_aniso_U_22
_atom_site_aniso_U_33
_atom_site_aniso_U_23
_atom_site_aniso_U_13
_atom_site_aniso_U_12
Ni1 0.0247(4) 0.0256(4) 0.0247(4) -0.0005(3) -0.0007(3) 0.0004(4)
Ni2 0.0231(4) 0.0229(4) 0.0251(4) -0.0009(3) 0.0003(3) 0.0001(3)
Ni3 0.0237(4) 0.0210(4) 0.0303(4) -0.0009(3) -0.0002(3) 0.0009(3)
Ni4 0.0239(4) 0.0194(4) 0.0314(4) 0.0004(3) 0.0005(3) -0.0007(3)
O123 0.0240(16) 0.0238(15) 0.0298(15) -0.0016(13) -0.0003(13) -0.0028(13)
C123 0.032(3) 0.027(2) 0.040(3) -0.002(2) -0.002(2) -0.005(2)
O124 0.0256(16) 0.0190(14) 0.0298(15) -0.0003(12) 0.0003(13) 0.0055(13)
C124 0.033(3) 0.023(2) 0.046(3) 0.000(2) -0.003(2) 0.010(2)
O134 0.0266(16) 0.0263(16) 0.0258(14) -0.0034(13) 0.0035(12) -0.0015(15)
C134 0.033(3) 0.041(3) 0.028(2) 0.002(2) 0.0082(19) 0.003(2)
O234 0.0248(16) 0.0229(15) 0.0269(14) -0.0003(13) -0.0037(12) -0.0024(14)
C234 0.030(2) 0.031(2) 0.026(2) -0.0012(19) -0.0066(18) 0.002(2)
O31 0.035(2) 0.0351(19) 0.046(2) 0.0075(15) -0.0033(15) 0.0058(17)
C31 0.049(4) 0.065(4) 0.100(6) 0.047(4) 0.004(4) 0.020(3)
O32 0.040(2) 0.039(2) 0.0430(19) -0.0111(16) 0.0011(16) 0.0092(17)
C32 0.056(4) 0.057(4) 0.077(5) -0.029(4) 0.005(3) 0.017(3)
O41 0.039(2) 0.0236(18) 0.051(2) -0.0097(15) 0.0029(16) -0.0090(16)
C41 0.051(3) 0.036(3) 0.050(3) -0.004(2) -0.006(3) -0.014(3)
O42 0.040(2) 0.0262(18) 0.0422(18) 0.0077(14) 0.0021(15) -0.0022(16)
C42 0.047(3) 0.055(4) 0.060(4) 0.015(3) 0.010(3) -0.022(3)
O1A 0.0371(19) 0.0365(19) 0.0278(16) -0.0005(14) -0.0034(14) -0.0017(16)
O2A 0.041(2) 0.0337(19) 0.0285(16) 0.0032(14) -0.0012(14) 0.0016(16)
C1A 0.031(3) 0.042(3) 0.031(2) 0.001(2) 0.0016(19) 0.002(3)
C2A 0.050(3) 0.052(3) 0.029(2) 0.000(2) -0.004(2) 0.000(3)
C3A 0.217(17) 0.083(8) 0.032(5) 0.007(5) -0.011(8) 0.047(10)
C4A 0.097(10) 0.231(19) 0.027(5) -0.006(9) 0.010(6) 0.066(12)
C5A 0.100(11) 0.27(2) 0.041(5) 0.039(10) -0.034(7) -0.085(14)
C6A 0.217(17) 0.083(8) 0.032(5) 0.007(5) -0.011(8) 0.047(10)
C7A 0.097(10) 0.231(19) 0.027(5) -0.006(9) 0.010(6) 0.066(12)
C8A 0.100(11) 0.27(2) 0.041(5) 0.039(10) -0.034(7) -0.085(14)
O1B 0.0237(16) 0.0414(19) 0.0300(16) -0.0001(15) -0.0029(12) -0.0009(16)
O2B 0.0233(16) 0.0396(19) 0.0318(16) -0.0031(15) -0.0001(12) 0.0026(16)
C1B 0.025(2) 0.022(2) 0.039(2) -0.001(2) -0.0022(19) 0.002(2)
C2B 0.023(2) 0.043(3) 0.044(3) 0.005(2) -0.001(2) -0.002(2)
C3B 0.032(4) 0.224(12) 0.071(5) 0.033(6) 0.000(3) -0.038(5)
C4B 0.042(4) 0.184(11) 0.126(8) -0.088(8) -0.001(4) -0.023(6)
C5B 0.031(4) 0.088(7) 0.295(15) 0.082(8) 0.013(6) 0.019(4)
O1C 0.0362(19) 0.0289(17) 0.0299(16) -0.0008(13) 0.0007(14) -0.0024(15)
O2C 0.0317(18) 0.0295(17) 0.0307(16) -0.0042(14) 0.0010(14) 0.0018(15)
C1C 0.025(2) 0.033(2) 0.031(2) 0.002(2) 0.0005(18) -0.001(2)
C2C 0.061(4) 0.047(3) 0.030(2) -0.003(2) 0.004(2) -0.002(3)
C3C 0.115(6) 0.058(4) 0.033(3) 0.009(3) 0.006(3) -0.007(4)
C4C 0.162(9) 0.071(5) 0.030(3) -0.010(3) 0.005(4) -0.048(5)
C5C 0.088(6) 0.100(6) 0.072(5) 0.013(5) 0.048(4) 0.007(5)
O1D 0.0281(17) 0.0269(16) 0.0396(18) 0.0002(14) 0.0005(14) 0.0031(14)
O2D 0.0245(16) 0.0214(15) 0.0437(19) 0.0020(13) 0.0011(14) 0.0002(14)
C1D 0.026(2) 0.035(3) 0.030(2) -0.0036(19) 0.0033(18) -0.001(2)
C2D 0.025(2) 0.037(3) 0.048(3) 0.004(2) -0.001(2) 0.002(2)
C3D 0.035(3) 0.129(7) 0.068(4) -0.028(5) 0.002(3) 0.025(4)
C5D 0.038(4) 0.163(9) 0.051(4) 0.018(5) -0.013(3) 0.002(5)
C4D 0.031(4) 0.039(4) 0.289(14) 0.017(6) -0.023(6) -0.007(3)
O1S 0.122(13) 0.198(18) 0.135(13) 0.014(13) -0.047(10) -0.015(12)
C1S 0.131(18) 0.18(2) 0.051(9) 0.002(12) -0.005(10) -0.027(17)
O2S 0.102(4) 0.059(3) 0.084(3) 0.039(3) -0.043(3) -0.034(3)
C2S 0.206(12) 0.057(5) 0.100(6) 0.034(5) -0.077(7) -0.033(6)
O3S 0.088(4) 0.059(3) 0.067(3) -0.026(2) -0.027(3) 0.014(3)
C3S 0.219(13) 0.053(5) 0.140(9) -0.012(5) -0.108(9) -0.020(7)
O4S 0.106(4) 0.058(3) 0.102(4) -0.048(3) 0.057(3) -0.041(3)
C4S 0.117(7) 0.061(5) 0.114(7) -0.043(5) 0.056(6) -0.026(5)
O5S 0.057(3) 0.043(2) 0.055(2) 0.0106(19) 0.008(2) -0.001(2)
C5S 0.093(6) 0.046(4) 0.093(5) 0.007(4) 0.014(4) -0.024(4)

loop_
_atom_type_symbol
_atom_type_description
_atom_type_scat_dispersion_real
_atom_type_scat_dispersion_imag
_atom_type_scat_source
C C 0.0181 0.0091 'International Tables Vol C Tables 4.2.6.8 and 6.1.1.4'
H H 0.0000 0.0000 'International Tables Vol C Tables 4.2.6.8 and 6.1.1.4'
O O 0.0492 0.0322 'International Tables Vol C Tables 4.2.6.8 and 6.1.1.4'
Ni Ni -3.0029 0.5091 'International Tables Vol C Tables 4.2.6.8 and 6.1.1.4'

loop_
_geom_angle_atom_site_label_1
_geom_angle_atom_site_label_2
_geom_angle_atom_site_label_3
_geom_angle
O1B Ni1 O124 94.06(13)
O1B Ni1 O123 93.33(13)
O124 Ni1 O123 89.42(11)
O1B Ni1 O134 170.97(12)
O124 Ni1 O134 79.94(12)
O123 Ni1 O134 79.95(12)
O1B Ni1 O1A 89.92(13)
O124 Ni1 O1A 166.57(13)
O123 Ni1 O1A 103.17(12)
O134 Ni1 O1A 97.45(12)
O1B Ni1 O2A 90.29(13)
O124 Ni1 O2A 105.53(12)
O123 Ni1 O2A 164.34(13)
O134 Ni1 O2A 97.79(13)
O1A Ni1 O2A 61.57(12)
O1B Ni1 C1A 90.09(14)
O124 Ni1 C1A 136.14(15)
O123 Ni1 C1A 133.94(15)
O134 Ni1 C1A 98.91(14)
O1A Ni1 C1A 30.86(15)
O2A Ni1 C1A 30.71(15)
O1B Ni1 Ni2 81.25(9)
O124 Ni1 Ni2 46.32(8)
O123 Ni1 Ni2 46.47(8)
O134 Ni1 Ni2 89.74(8)
O1A Ni1 Ni2 147.11(10)
O2A Ni1 Ni2 149.18(10)
C1A Ni1 Ni2 171.28(12)
O2B Ni2 O234 171.62(12)
O2B Ni2 O124 93.92(13)
O234 Ni2 O124 80.23(12)
O2B Ni2 O123 93.83(13)
O234 Ni2 O123 80.11(12)
O124 Ni2 O123 88.55(11)
O2B Ni2 O1C 89.30(13)
O234 Ni2 O1C 97.64(12)
O124 Ni2 O1C 168.16(12)
O123 Ni2 O1C 102.62(12)
O2B Ni2 O2C 90.20(12)
O234 Ni2 O2C 97.25(12)
O124 Ni2 O2C 107.34(12)
O123 Ni2 O2C 163.31(12)
O1C Ni2 O2C 61.20(12)
O2B Ni2 C1C 89.62(14)
O234 Ni2 C1C 98.74(13)
O124 Ni2 C1C 138.15(15)
O123 Ni2 C1C 132.85(15)
O1C Ni2 C1C 30.33(14)
O2C Ni2 C1C 30.87(14)
O2B Ni2 Ni1 81.67(9)
O234 Ni2 Ni1 89.95(8)
O124 Ni2 Ni1 45.83(8)
O123 Ni2 Ni1 46.04(8)
O1C Ni2 Ni1 146.02(9)
O2C Ni2 Ni1 150.64(9)
C1C Ni2 Ni1 170.93(11)
O1D Ni3 O123 170.05(13)
O1D Ni3 O234 91.85(12)
O123 Ni3 O234 80.03(12)
O1D Ni3 O134 93.94(12)
O123 Ni3 O134 79.98(12)
O234 Ni3 O134 86.86(12)
O1D Ni3 O31 90.60(13)
O123 Ni3 O31 95.67(13)
O234 Ni3 O31 94.08(13)
O134 Ni3 O31 175.33(13)
O1D Ni3 O32 91.38(13)
O123 Ni3 O32 96.85(13)
O234 Ni3 O32 176.64(13)
O134 Ni3 O32 93.84(13)
O31 Ni3 O32 84.97(15)
O1D Ni3 Ni4 80.60(9)
O123 Ni3 Ni4 89.57(9)
O234 Ni3 Ni4 45.30(8)
O134 Ni3 Ni4 44.80(8)
O31 Ni3 Ni4 137.45(11)
O32 Ni3 Ni4 136.36(11)
O2D Ni4 O124 170.13(12)
O2D Ni4 O134 94.16(12)
O124 Ni4 O134 80.01(12)
O2D Ni4 O41 90.40(14)
O124 Ni4 O41 95.44(13)
O134 Ni4 O41 175.43(14)
O2D Ni4 O234 91.97(12)
O124 Ni4 O234 79.82(12)
O134 Ni4 O234 86.81(12)
O41 Ni4 O234 92.78(13)
O2D Ni4 O42 90.71(13)
O124 Ni4 O42 97.55(13)
O134 Ni4 O42 93.44(13)
O41 Ni4 O42 86.76(14)
O234 Ni4 O42 177.28(13)
O2D Ni4 Ni3 80.84(9)
O124 Ni4 Ni3 89.44(8)
O134 Ni4 Ni3 45.03(9)
O41 Ni4 Ni3 135.90(10)
O234 Ni4 Ni3 45.02(8)
O42 Ni4 Ni3 136.05(10)
C123 O123 Ni3 124.0(3)
C123 O123 Ni1 118.5(3)
Ni3 O123 Ni1 100.44(13)
C123 O123 Ni2 119.3(3)
Ni3 O123 Ni2 99.76(13)
Ni1 O123 Ni2 87.49(12)
C124 O124 Ni1 119.6(3)
C124 O124 Ni4 122.3(3)
Ni1 O124 Ni4 100.45(13)
C124 O124 Ni2 119.7(3)
Ni1 O124 Ni2 87.85(11)
Ni4 O124 Ni2 100.09(13)
C134 O134 Ni4 119.8(3)
C134 O134 Ni1 121.8(3)
Ni4 O134 Ni1 99.60(13)
C134 O134 Ni3 119.5(3)
Ni4 O134 Ni3 90.17(11)
Ni1 O134 Ni3 99.63(13)
C234 O234 Ni2 121.0(3)
C234 O234 Ni3 119.5(3)
Ni2 O234 Ni3 100.10(13)
C234 O234 Ni4 120.5(3)
Ni2 O234 Ni4 99.85(13)
Ni3 O234 Ni4 89.67(11)
C31 O31 Ni3 127.5(3)
C32 O32 Ni3 125.5(3)
C41 O41 Ni4 124.6(3)
C42 O42 Ni4 125.6(3)
C1A O1A Ni1 89.9(3)
C1A O2A Ni1 89.3(3)
O2A C1A O1A 119.2(4)
O2A C1A C2A 121.1(5)
O1A C1A C2A 119.6(5)
O2A C1A Ni1 60.0(2)
O1A C1A Ni1 59.2(2)
C2A C1A Ni1 178.9(4)
C4A C2A C7A 142.4(9)
C4A C2A C5A 111.3(10)
C7A C2A C5A 55.9(14)
C4A C2A C8A 57.2(14)
C7A C2A C8A 110.7(14)
C5A C2A C8A 145.3(10)
C4A C2A C6A 53.6(13)
C7A C2A C6A 112.4(14)
C5A C2A C6A 60.2(13)
C8A C2A C6A 108.6(14)
C4A C2A C3A 109.8(9)
C7A C2A C3A 55.0(14)
C5A C2A C3A 107.7(9)
C8A C2A C3A 57.3(14)
C6A C2A C3A 139.3(9)
C4A C2A C1A 109.0(6)
C7A C2A C1A 108.6(9)
C5A C2A C1A 107.5(6)
C8A C2A C1A 107.1(9)
C6A C2A C1A 109.2(9)
C3A C2A C1A 111.4(6)
C1B O1B Ni1 125.5(3)
C1B O2B Ni2 125.7(3)
O2B C1B O1B 125.7(4)
O2B C1B C2B 117.3(4)
O1B C1B C2B 117.1(4)
C4B C2B C5B 108.9(7)
C4B C2B C3B 110.7(7)
C5B C2B C3B 108.9(7)
C4B C2B C1B 110.5(5)
C5B C2B C1B 106.8(5)
C3B C2B C1B 110.9(4)
C1C O1C Ni2 91.1(3)
C1C O2C Ni2 88.8(3)
O1C C1C O2C 118.9(4)
O1C C1C C2C 120.3(4)
O2C C1C C2C 120.7(4)
O1C C1C Ni2 58.6(2)
O2C C1C Ni2 60.3(2)
C2C C1C Ni2 178.3(4)
C5C C2C C4C 111.2(6)
C5C C2C C3C 107.5(6)
C4C C2C C3C 110.7(5)
C5C C2C C1C 106.2(5)
C4C C2C C1C 110.3(5)
C3C C2C C1C 110.8(5)
C1D O1D Ni3 125.9(3)
C1D O2D Ni4 126.4(3)
O2D C1D O1D 125.9(4)
O2D C1D C2D 118.4(4)
O1D C1D C2D 115.7(4)
C5D C2D C4D 110.7(6)
C5D C2D C3D 108.3(6)
C4D C2D C3D 110.0(6)
C5D C2D C1D 108.7(4)
C4D C2D C1D 110.2(5)
C3D C2D C1D 108.9(4)

loop_
_geom_bond_atom_site_label_1
_geom_bond_atom_site_label_2
_geom_bond_distance
Ni1 O1B 2.024(3)
Ni1 O124 2.037(3)
Ni1 O123 2.045(3)
Ni1 O134 2.057(3)
Ni1 O1A 2.121(3)
Ni1 O2A 2.138(3)
Ni1 C1A 2.469(5)
Ni1 Ni2 2.8384(11)
Ni2 O2B 2.009(3)
Ni2 O234 2.037(3)
Ni2 O124 2.054(3)
Ni2 O123 2.060(3)
Ni2 O1C 2.118(3)
Ni2 O2C 2.155(3)
Ni2 C1C 2.480(4)
Ni3 O1D 2.026(3)
Ni3 O123 2.044(3)
Ni3 O234 2.056(3)
Ni3 O134 2.057(3)
Ni3 O31 2.082(3)
Ni3 O32 2.096(3)
Ni3 Ni4 2.9070(11)
Ni4 O2D 2.020(3)
Ni4 O124 2.042(3)
Ni4 O134 2.048(3)
Ni4 O41 2.060(3)
Ni4 O234 2.066(3)
Ni4 O42 2.101(3)
O123 C123 1.417(5)
O124 C124 1.426(5)
O134 C134 1.424(5)
O234 C234 1.426(5)
O31 C31 1.402(6)
O32 C32 1.420(7)
O41 C41 1.415(6)
O42 C42 1.441(6)
O1A C1A 1.266(6)
O2A C1A 1.261(6)
C1A C2A 1.530(6)
C2A C4A 1.469(10)
C2A C7A 1.477(13)
C2A C5A 1.490(10)
C2A C8A 1.498(13)
C2A C6A 1.514(13)
C2A C3A 1.517(10)
O1B C1B 1.259(5)
O2B C1B 1.258(5)
C1B C2B 1.526(6)
C2B C4B 1.489(9)
C2B C5B 1.491(9)
C2B C3B 1.506(8)
O1C C1C 1.253(6)
O2C C1C 1.273(6)
C1C C2C 1.529(6)
C2C C5C 1.512(9)
C2C C4C 1.513(8)
C2C C3C 1.522(8)
O1D C1D 1.278(6)
O2D C1D 1.253(6)
C1D C2D 1.529(7)
C2D C5D 1.503(8)
C2D C4D 1.510(8)
C2D C3D 1.515(8)
O1S C1S 1.32(2)
O2S C2S 1.335(8)
O3S C3S 1.411(9)
O4S C4S 1.357(8)
O5S C5S 1.433(7)
